data_1569681
loop_
_publ_author_name
'Alessi, Dario'
'Del Mestre, Pierfrancesco'
'Aneggi, Eleonora'
'Ballico, Maurizio'
'Beltrami, Antonio P.'
'Busato, Marta'
'Cesselli, Daniela'
'Heidecker, Alexandra A.'
'Zuccaccia, Daniele'
'Baratta, Walter'

_publ_section_title
;
 Cyclometalated C^N diphosphine ruthenium catalysts for Oppenauer-type
 oxidation/transfer hydrogenation reactions and cytotoxic activity
;
_journal_issue 18
_journal_name_full 'Catalysis Science &amp; Technology'
_journal_page_first 5267
_journal_page_last 5279
_journal_paper_doi 10.1039/D3CY00676J
_journal_volume 13
_journal_year 2023
_chemical_compound_source 'see text'
_chemical_formula_moiety 'C39 H38 N2 O2 P2 Ru'
_chemical_formula_sum 'C39 H38 N2 O2 P2 Ru'
_chemical_formula_weight 729.72
_space_group_IT_number 14
_space_group_name_Hall '-P 2yn'
_space_group_name_H-M_alt 'P 1 21/n 1'
_symmetry_cell_setting monoclinic
_symmetry_Int_Tables_number 14
_symmetry_space_group_name_Hall '-P 2yn'
_symmetry_space_group_name_H-M 'P 1 21/n 1'
_atom_sites_solution_hydrogens geom
_atom_sites_solution_primary iterative
_atom_sites_solution_secondary difmap
_audit_update_record
;
2023-04-03 deposited with the CCDC.	2023-08-16 downloaded from the CCDC.
;
_cell_angle_alpha 90
_cell_angle_beta 90.757(7)
_cell_angle_gamma 90
_cell_formula_units_Z 4
_cell_length_a 9.845(2)
_cell_length_b 17.644(4)
_cell_length_c 19.132(4)
_cell_measurement_reflns_used 9935
_cell_measurement_temperature 100
_cell_measurement_theta_max 25.3180
_cell_measurement_theta_min 2.3086
_cell_volume 3323.0(12)
_computing_cell_refinement 'SAINT (Bruker, 2019)'
_computing_data_collection 'APEX 4 Control Software (Bruker, 2021)'
_computing_data_reduction 'SAINT (Bruker, 2019)'
_computing_molecular_graphics 'PLATON (Spek, 2011)'
_computing_publication_material 'PLATON (Spek, 2011), enCIFer (Allen, 2004)'
_computing_structure_refinement 'SHELXL (Sheldrick, 2018), SHELXLE (Huebschle, 2011)'
_computing_structure_solution 'SHELXT (Sheldrick, 2015)'
_diffrn_ambient_temperature 100
_diffrn_detector ' Bruker Photon II CPAD '
_diffrn_detector_area_resol_mean 7.5
_diffrn_measured_fraction_theta_full 1.000
_diffrn_measured_fraction_theta_max 0.999
_diffrn_measurement_device ' \k-geometry diffractometer '
_diffrn_measurement_device_type ' Bruker D8 Venture '
_diffrn_measurement_method ' phi- and omega-rotation '
_diffrn_radiation_monochromator 'Helios optic'
_diffrn_radiation_probe x-ray
_diffrn_radiation_source 'IMS microsource'
_diffrn_radiation_type MoK\a
_diffrn_radiation_wavelength 0.71073
_diffrn_reflns_av_R_equivalents 0.0920
_diffrn_reflns_av_unetI/netI 0.0416
_diffrn_reflns_limit_h_max 11
_diffrn_reflns_limit_h_min -11
_diffrn_reflns_limit_k_max 21
_diffrn_reflns_limit_k_min -21
_diffrn_reflns_limit_l_max 23
_diffrn_reflns_limit_l_min -21
_diffrn_reflns_number 58152
_diffrn_reflns_reduction_process
;
;
_diffrn_reflns_theta_full 25.24
_diffrn_reflns_theta_max 25.36
_diffrn_reflns_theta_min 2.13
_exptl_absorpt_coefficient_mu 0.606
_exptl_absorpt_correction_T_max 0.7452
_exptl_absorpt_correction_T_min 0.6261
_exptl_absorpt_correction_type multi-scan
_exptl_absorpt_process_details 'SADABS 2016/2, Bruker, 2016'
_exptl_crystal_colour green
_exptl_crystal_density_diffrn 1.459
_exptl_crystal_density_method 'Not Measured'
_exptl_crystal_description rectangle
_exptl_crystal_F_000 1504
_exptl_crystal_size_max 0.105
_exptl_crystal_size_mid 0.089
_exptl_crystal_size_min 0.081
_refine_diff_density_max 1.125
_refine_diff_density_min -0.687
_refine_diff_density_rms 0.094
_refine_ls_extinction_method none
_refine_ls_goodness_of_fit_ref 1.060
_refine_ls_hydrogen_treatment constr
_refine_ls_matrix_type full
_refine_ls_number_parameters 416
_refine_ls_number_reflns 6080
_refine_ls_number_restraints 0
_refine_ls_restrained_S_all 1.060
_refine_ls_R_factor_all 0.0514
_refine_ls_R_factor_gt 0.0402
_refine_ls_shift/su_max 0.001
_refine_ls_shift/su_mean 0.000
_refine_ls_structure_factor_coef Fsqd
_refine_ls_weighting_details 'W=1/[\S^2^(FO^2^)+(0.0400P)^2^+7.1188P] WHERE P=(FO^2^+2FC^2^)/3'
_refine_ls_weighting_scheme calc
_refine_ls_wR_factor_gt 0.0942
_refine_ls_wR_factor_ref 0.1008
_reflns_number_gt 5164
_reflns_number_total 6080
_reflns_threshold_expression I>2\s(I)
_cod_data_source_file d3cy00676j2.cif
_cod_data_source_block mo_barwa35_0m
_cod_depositor_comments 'Adding full bibliography for 1569680--1569683.cif.'
_cod_original_sg_symbol_H-M 'P 21/n'
_cod_database_code 1569681

loop_
_space_group_symop_id
_space_group_symop_operation_xyz
1 x,y,z
2 1/2-x,1/2+y,1/2-z
3 -x,-y,-z
4 1/2+x,1/2-y,1/2+z

loop_
_atom_site_aniso_label
_atom_site_aniso_U_11
_atom_site_aniso_U_22
_atom_site_aniso_U_33
_atom_site_aniso_U_23
_atom_site_aniso_U_13
_atom_site_aniso_U_12
Ru1 0.0184(2) 0.0132(1) 0.0159(2) -0.0005(1) 0.0015(1) -0.0003(1)
P1 0.0198(4) 0.0147(4) 0.0162(4) 0.0008(3) 0.0017(3) 0.0005(3)
P2 0.0205(4) 0.0142(4) 0.0174(4) 0.0006(3) 0.0009(3) -0.0004(3)
O1 0.0205(12) 0.0231(13) 0.0202(13) -0.0041(10) 0.0025(10) -0.0017(10)
O2 0.0241(13) 0.0197(12) 0.0168(12) -0.0035(10) 0.0010(10) -0.0017(10)
N1 0.0266(16) 0.0137(14) 0.0203(15) -0.0008(11) 0.0027(12) -0.0022(12)
N2 0.0261(16) 0.0200(15) 0.0185(15) -0.0016(12) 0.0015(12) -0.0001(13)
C1 0.0261(19) 0.0151(17) 0.0240(19) -0.0015(14) 0.0034(15) 0.0006(14)
C2 0.028(2) 0.038(2) 0.025(2) -0.0067(17) 0.0051(16) -0.0054(17)
C3 0.0253(19) 0.0168(17) 0.0176(18) -0.0009(13) -0.0012(14) -0.0018(14)
C4 0.0253(19) 0.0224(18) 0.0234(19) 0.0007(15) -0.0007(15) -0.0008(15)
C5 0.026(2) 0.033(2) 0.025(2) -0.0033(16) 0.0033(16) -0.0047(16)
C6 0.033(2) 0.031(2) 0.029(2) 0.0001(17) 0.0055(17) -0.0122(17)
C7 0.040(2) 0.0197(18) 0.0231(19) 0.0004(15) 0.0031(17) -0.0065(16)
C8 0.0259(19) 0.0199(18) 0.0183(18) -0.0023(14) -0.0029(15) -0.0032(14)
C9 0.042(2) 0.0139(17) 0.027(2) -0.0003(15) 0.0026(17) -0.0008(16)
C10 0.043(2) 0.0190(19) 0.031(2) -0.0005(16) 0.0023(18) 0.0085(17)
C11 0.0260(19) 0.0206(18) 0.027(2) -0.0022(15) 0.0024(15) 0.0049(15)
C12 0.0256(18) 0.0141(16) 0.0156(17) -0.0018(13) -0.0008(14) -0.0025(14)
C13 0.0240(19) 0.0187(17) 0.0228(19) 0.0007(14) 0.0041(15) 0.0025(14)
C14 0.036(2) 0.0188(18) 0.026(2) 0.0041(15) 0.0093(17) 0.0000(16)
C15 0.045(2) 0.0161(18) 0.033(2) 0.0069(16) 0.0009(19) 0.0050(17)
C16 0.030(2) 0.024(2) 0.046(3) 0.0065(18) -0.0026(19) 0.0071(16)
C17 0.025(2) 0.0213(19) 0.035(2) 0.0052(16) 0.0044(16) -0.0004(15)
C18 0.0213(18) 0.0151(16) 0.0203(18) 0.0018(13) 0.0002(14) 0.0008(13)
C19 0.0277(19) 0.0229(18) 0.0198(18) -0.0010(14) -0.0002(15) -0.0008(15)
C20 0.029(2) 0.029(2) 0.025(2) 0.0010(16) 0.0062(16) -0.0049(16)
C21 0.0223(19) 0.027(2) 0.030(2) -0.0011(16) -0.0034(16) -0.0049(15)
C22 0.031(2) 0.0273(19) 0.0213(19) -0.0027(15) -0.0051(16) -0.0015(16)
C23 0.0240(18) 0.0246(19) 0.0188(18) -0.0015(14) 0.0015(14) -0.0001(15)
C24 0.0240(18) 0.0186(17) 0.0184(18) 0.0005(14) 0.0032(14) 0.0003(14)
C25 0.031(2) 0.0173(18) 0.0209(19) -0.0034(14) 0.0050(15) 0.0026(15)
C26 0.0226(18) 0.0199(18) 0.0256(19) -0.0022(14) 0.0024(15) 0.0031(14)
C27 0.0267(19) 0.0155(17) 0.0186(18) 0.0005(13) 0.0012(15) -0.0015(14)
C28 0.0238(18) 0.0199(17) 0.0179(18) 0.0025(14) 0.0016(14) 0.0009(14)
C29 0.028(2) 0.0233(19) 0.030(2) -0.0004(15) 0.0007(16) 0.0029(15)
C30 0.030(2) 0.031(2) 0.034(2) 0.0050(17) 0.0003(17) 0.0117(17)
C31 0.026(2) 0.036(2) 0.036(2) 0.0042(18) -0.0076(17) 0.0046(17)
C32 0.033(2) 0.030(2) 0.036(2) 0.0020(17) -0.0089(18) -0.0061(17)
C33 0.0255(19) 0.0232(19) 0.026(2) 0.0014(15) -0.0031(16) 0.0003(15)
C34 0.0204(17) 0.0146(16) 0.0224(18) 0.0031(13) 0.0029(14) 0.0022(13)
C35 0.030(2) 0.027(2) 0.022(2) -0.0014(15) 0.0001(16) -0.0022(16)
C36 0.032(2) 0.035(2) 0.0207(19) 0.0001(16) 0.0006(16) -0.0006(17)
C37 0.0237(19) 0.029(2) 0.027(2) 0.0066(16) 0.0073(16) 0.0060(16)
C38 0.026(2) 0.0250(19) 0.030(2) 0.0020(16) 0.0053(16) -0.0004(15)
C39 0.0224(18) 0.0212(18) 0.0237(19) 0.0011(14) 0.0036(15) 0.0017(14)

loop_
_atom_site_label
_atom_site_type_symbol
_atom_site_thermal_displace_type
_atom_site_fract_x
_atom_site_fract_y
_atom_site_fract_z
_atom_site_occupancy
_atom_site_U_iso_or_equiv
_atom_site_calc_flag
_atom_site_refinement_flags
_atom_site_disorder_assembly
_atom_site_disorder_group
Ru1 Ru Uani 0.39464(3) 0.30098(2) 0.45375(2) 1.000 0.0158(1) d . . .
P1 P Uani 0.35047(9) 0.27390(5) 0.34199(5) 1.000 0.0169(2) d . . .
P2 P Uani 0.47714(9) 0.18442(5) 0.48242(5) 1.000 0.0174(2) d . . .
O1 O Uani 0.2106(2) 0.28196(13) 0.51972(12) 1.000 0.0213(7) d . . .
O2 O Uani 0.3961(2) 0.33006(13) 0.56735(12) 1.000 0.0202(7) d . . .
N1 N Uani 0.4219(3) 0.46248(16) 0.42417(15) 1.000 0.0202(9) d . . .
N2 N Uani 0.3243(3) 0.41176(16) 0.44217(15) 1.000 0.0215(9) d . . .
C1 C Uani 0.2716(4) 0.31042(19) 0.57174(19) 1.000 0.0217(11) d . . .
C2 C Uani 0.1981(4) 0.3208(2) 0.6395(2) 1.000 0.0303(12) d . . .
C3 C Uani 0.5663(4) 0.35294(19) 0.41714(18) 1.000 0.0199(10) d . . .
C4 C Uani 0.6950(4) 0.3254(2) 0.39937(19) 1.000 0.0237(11) d . . .
C5 C Uani 0.8005(4) 0.3719(2) 0.3779(2) 1.000 0.0280(12) d . . .
C6 C Uani 0.7816(4) 0.4493(2) 0.3720(2) 1.000 0.0310(12) d . . .
C7 C Uani 0.6552(4) 0.4803(2) 0.38750(19) 1.000 0.0276(11) d . . .
C8 C Uani 0.5526(4) 0.4325(2) 0.40921(18) 1.000 0.0214(11) d . . .
C9 C Uani 0.3693(4) 0.5332(2) 0.4212(2) 1.000 0.0276(11) d . . .
C10 C Uani 0.2349(4) 0.5284(2) 0.4382(2) 1.000 0.0310(11) d . . .
C11 C Uani 0.2109(4) 0.4514(2) 0.4506(2) 1.000 0.0245(11) d . . .
C12 C Uani 0.3219(4) 0.35920(19) 0.28906(17) 1.000 0.0184(10) d . . .
C13 C Uani 0.4321(4) 0.39608(19) 0.25875(18) 1.000 0.0218(11) d . . .
C14 C Uani 0.4132(4) 0.4633(2) 0.2218(2) 1.000 0.0269(11) d . . .
C15 C Uani 0.2858(4) 0.4933(2) 0.2136(2) 1.000 0.0314(11) d . . .
C16 C Uani 0.1753(4) 0.4577(2) 0.2433(2) 1.000 0.0334(14) d . . .
C17 C Uani 0.1943(4) 0.3909(2) 0.2811(2) 1.000 0.0271(11) d . . .
C18 C Uani 0.1926(3) 0.22145(19) 0.32332(18) 1.000 0.0189(10) d . . .
C19 C Uani 0.1093(4) 0.1994(2) 0.37809(19) 1.000 0.0235(11) d . . .
C20 C Uani -0.0140(4) 0.1640(2) 0.3642(2) 1.000 0.0276(12) d . . .
C21 C Uani -0.0549(4) 0.1500(2) 0.2964(2) 1.000 0.0265(11) d . . .
C22 C Uani 0.0271(4) 0.1711(2) 0.2413(2) 1.000 0.0266(11) d . . .
C23 C Uani 0.1502(4) 0.2067(2) 0.25491(19) 1.000 0.0225(11) d . . .
C24 C Uani 0.4758(4) 0.22631(19) 0.28576(18) 1.000 0.0203(10) d . . .
C25 C Uani 0.4926(4) 0.14050(19) 0.29081(19) 1.000 0.0230(11) d . . .
C26 C Uani 0.5608(4) 0.1097(2) 0.35683(19) 1.000 0.0227(11) d . . .
C27 C Uani 0.4673(4) 0.10469(19) 0.42096(18) 1.000 0.0203(10) d . . .
C28 C Uani 0.6522(4) 0.1791(2) 0.51637(18) 1.000 0.0205(10) d . . .
C29 C Uani 0.7280(4) 0.1125(2) 0.5177(2) 1.000 0.0271(11) d . . .
C30 C Uani 0.8578(4) 0.1110(2) 0.5452(2) 1.000 0.0317(12) d . . .
C31 C Uani 0.9158(4) 0.1760(2) 0.5730(2) 1.000 0.0327(12) d . . .
C32 C Uani 0.8411(4) 0.2424(2) 0.5735(2) 1.000 0.0331(12) d . . .
C33 C Uani 0.7106(4) 0.2444(2) 0.54537(19) 1.000 0.0249(11) d . . .
C34 C Uani 0.3892(3) 0.14210(19) 0.55758(18) 1.000 0.0191(10) d . . .
C35 C Uani 0.4302(4) 0.1594(2) 0.62574(19) 1.000 0.0263(12) d . . .
C36 C Uani 0.3640(4) 0.1291(2) 0.6828(2) 1.000 0.0292(11) d . . .
C37 C Uani 0.2579(4) 0.0792(2) 0.6731(2) 1.000 0.0265(11) d . . .
C38 C Uani 0.2150(4) 0.0613(2) 0.6055(2) 1.000 0.0270(11) d . . .
C39 C Uani 0.2790(4) 0.0931(2) 0.54844(19) 1.000 0.0224(11) d . . .
H2A H Uiso 0.10171 0.33061 0.62978 1.000 0.0460 c RU . .
H2B H Uiso 0.23742 0.36376 0.66514 1.000 0.0460 c RU . .
H2C H Uiso 0.20720 0.27470 0.66780 1.000 0.0460 c RU . .
H4 H Uiso 0.71077 0.27236 0.40211 1.000 0.0280 c RU . .
H5 H Uiso 0.88623 0.35040 0.36729 1.000 0.0340 c RU . .
H6 H Uiso 0.85390 0.48105 0.35752 1.000 0.0370 c RU . .
H7 H Uiso 0.63984 0.53324 0.38323 1.000 0.0330 c RU . .
H9 H Uiso 0.41703 0.57818 0.40955 1.000 0.0330 c RU . .
H10 H Uiso 0.17135 0.56878 0.44096 1.000 0.0370 c RU . .
H11 H Uiso 0.12582 0.43042 0.46326 1.000 0.0290 c RU . .
H13 H Uiso 0.52058 0.37509 0.26341 1.000 0.0260 c RU . .
H14 H Uiso 0.48906 0.48840 0.20215 1.000 0.0320 c RU . .
H15 H Uiso 0.27319 0.53868 0.18755 1.000 0.0380 c RU . .
H16 H Uiso 0.08696 0.47867 0.23795 1.000 0.0400 c RU . .
H17 H Uiso 0.11836 0.36675 0.30168 1.000 0.0320 c RU . .
H19 H Uiso 0.13698 0.20877 0.42506 1.000 0.0280 c RU . .
H20 H Uiso -0.07042 0.14926 0.40177 1.000 0.0330 c RU . .
H21 H Uiso -0.13949 0.12584 0.28728 1.000 0.0320 c RU . .
H22 H Uiso -0.00097 0.16124 0.19444 1.000 0.0320 c RU . .
H23 H Uiso 0.20630 0.22119 0.21716 1.000 0.0270 c RU . .
H24A H Uiso 0.45187 0.23857 0.23662 1.000 0.0240 c RU . .
H24B H Uiso 0.56553 0.24947 0.29571 1.000 0.0240 c RU . .
H25A H Uiso 0.40146 0.11713 0.28649 1.000 0.0280 c RU . .
H25B H Uiso 0.54589 0.12345 0.25020 1.000 0.0280 c RU . .
H26A H Uiso 0.63923 0.14253 0.36892 1.000 0.0270 c RU . .
H26B H Uiso 0.59658 0.05845 0.34678 1.000 0.0270 c RU . .
H27A H Uiso 0.48953 0.05759 0.44680 1.000 0.0240 c RU . .
H27B H Uiso 0.37222 0.10019 0.40393 1.000 0.0240 c RU . .
H29 H Uiso 0.68932 0.06727 0.49934 1.000 0.0320 c RU . .
H30 H Uiso 0.90806 0.06498 0.54511 1.000 0.0380 c RU . .
H31 H Uiso 1.00575 0.17504 0.59160 1.000 0.0390 c RU . .
H32 H Uiso 0.87960 0.28709 0.59315 1.000 0.0390 c RU . .
H33 H Uiso 0.66044 0.29039 0.54583 1.000 0.0300 c RU . .
H35 H Uiso 0.50493 0.19255 0.63323 1.000 0.0320 c RU . .
H36 H Uiso 0.39201 0.14284 0.72881 1.000 0.0350 c RU . .
H37 H Uiso 0.21430 0.05721 0.71217 1.000 0.0320 c RU . .
H38 H Uiso 0.14148 0.02714 0.59841 1.000 0.0320 c RU . .
H39 H Uiso 0.24744 0.08139 0.50255 1.000 0.0270 c RU . .

loop_
_atom_type_symbol
_atom_type_description
_atom_type_scat_dispersion_real
_atom_type_scat_dispersion_imag
_atom_type_scat_source
C C 0.0033 0.0016 ' International Tables Vol C Tables 4.2.6.8 and 6.1.1.4'
H H 0.0000 0.0000 ' International Tables Vol C Tables 4.2.6.8 and 6.1.1.4'
N N 0.0061 0.0033 ' International Tables Vol C Tables 4.2.6.8 and 6.1.1.4'
O O 0.0106 0.0060 ' International Tables Vol C Tables 4.2.6.8 and 6.1.1.4'
P P 0.1023 0.0942 ' International Tables Vol C Tables 4.2.6.8 and 6.1.1.4'
Ru Ru -1.2594 0.8363 ' International Tables Vol C Tables 4.2.6.8 and 6.1.1.4'

loop_
_geom_angle_atom_site_label_1
_geom_angle_atom_site_label_2
_geom_angle_atom_site_label_3
_geom_angle
_geom_angle_site_symmetry_1
_geom_angle_site_symmetry_2
_geom_angle_site_symmetry_3
_geom_angle_publ_flag
P1 Ru1 P2 95.86(4) . . . yes
P1 Ru1 O1 111.00(6) . . . yes
P1 Ru1 O2 169.10(6) . . . yes
P1 Ru1 N2 92.22(8) . . . yes
P1 Ru1 C3 85.38(10) . . . yes
P2 Ru1 O1 91.00(6) . . . yes
P2 Ru1 O2 88.59(6) . . . yes
P2 Ru1 N2 171.92(8) . . . yes
P2 Ru1 C3 101.12(10) . . . yes
O1 Ru1 O2 58.83(8) . . . yes
O1 Ru1 N2 86.02(10) . . . yes
O1 Ru1 C3 158.66(11) . . . yes
O2 Ru1 N2 83.45(10) . . . yes
O2 Ru1 C3 103.57(11) . . . yes
N2 Ru1 C3 79.57(13) . . . yes
Ru1 P1 C12 112.37(11) . . . yes
Ru1 P1 C18 116.60(12) . . . yes
Ru1 P1 C24 122.16(12) . . . yes
C12 P1 C18 100.52(16) . . . yes
C12 P1 C24 98.63(16) . . . yes
C18 P1 C24 103.13(16) . . . yes
Ru1 P2 C27 121.51(12) . . . yes
Ru1 P2 C28 117.51(12) . . . yes
Ru1 P2 C34 112.57(11) . . . yes
C27 P2 C28 103.23(17) . . . yes
C27 P2 C34 99.65(16) . . . yes
C28 P2 C34 98.71(15) . . . yes
Ru1 O1 C1 90.3(2) . . . yes
Ru1 O2 C1 90.5(2) . . . yes
N2 N1 C8 116.7(3) . . . yes
N2 N1 C9 110.3(3) . . . yes
C8 N1 C9 132.9(3) . . . yes
Ru1 N2 N1 114.1(2) . . . yes
Ru1 N2 C11 139.4(2) . . . yes
N1 N2 C11 106.4(3) . . . yes
O1 C1 O2 120.3(3) . . . yes
O1 C1 C2 120.0(3) . . . yes
O2 C1 C2 119.8(3) . . . yes
Ru1 C3 C4 132.7(3) . . . yes
Ru1 C3 C8 113.6(3) . . . yes
C4 C3 C8 113.7(3) . . . no
C3 C4 C5 123.2(3) . . . no
C4 C5 C6 120.5(4) . . . no
C5 C6 C7 119.3(3) . . . no
C6 C7 C8 118.8(3) . . . no
N1 C8 C3 115.5(3) . . . yes
N1 C8 C7 119.9(3) . . . yes
C3 C8 C7 124.5(4) . . . no
N1 C9 C10 107.7(3) . . . yes
C9 C10 C11 105.4(3) . . . no
N2 C11 C10 110.3(3) . . . yes
P1 C12 C13 119.8(3) . . . yes
P1 C12 C17 121.7(3) . . . yes
C13 C12 C17 118.4(3) . . . no
C12 C13 C14 120.5(4) . . . no
C13 C14 C15 120.3(4) . . . no
C14 C15 C16 120.1(3) . . . no
C15 C16 C17 119.7(4) . . . no
C12 C17 C16 121.0(4) . . . no
P1 C18 C19 119.9(3) . . . yes
P1 C18 C23 121.2(3) . . . yes
C19 C18 C23 118.8(3) . . . no
C18 C19 C20 120.2(3) . . . no
C19 C20 C21 120.4(4) . . . no
C20 C21 C22 120.2(4) . . . no
C21 C22 C23 119.7(4) . . . no
C18 C23 C22 120.8(3) . . . no
P1 C24 C25 119.1(3) . . . yes
C24 C25 C26 116.9(3) . . . no
C25 C26 C27 114.7(3) . . . no
P2 C27 C26 116.0(2) . . . yes
P2 C28 C29 123.4(3) . . . yes
P2 C28 C33 118.5(3) . . . yes
C29 C28 C33 118.1(4) . . . no
C28 C29 C30 121.2(3) . . . no
C29 C30 C31 120.5(3) . . . no
C30 C31 C32 119.2(4) . . . no
C31 C32 C33 120.6(3) . . . no
C28 C33 C32 120.4(3) . . . no
P2 C34 C35 120.5(3) . . . yes
P2 C34 C39 121.6(3) . . . yes
C35 C34 C39 117.9(3) . . . no
C34 C35 C36 121.3(3) . . . no
C35 C36 C37 120.3(4) . . . no
C36 C37 C38 119.4(4) . . . no
C37 C38 C39 120.3(3) . . . no
C34 C39 C38 120.8(3) . . . no
C1 C2 H2A 109.00 . . . no
C1 C2 H2B 110.00 . . . no
C1 C2 H2C 109.00 . . . no
H2A C2 H2B 109.00 . . . no
H2A C2 H2C 109.00 . . . no
H2B C2 H2C 109.00 . . . no
C3 C4 H4 118.00 . . . no
C5 C4 H4 118.00 . . . no
C4 C5 H5 120.00 . . . no
C6 C5 H5 120.00 . . . no
C5 C6 H6 120.00 . . . no
C7 C6 H6 120.00 . . . no
C6 C7 H7 121.00 . . . no
C8 C7 H7 121.00 . . . no
N1 C9 H9 126.00 . . . no
C10 C9 H9 126.00 . . . no
C9 C10 H10 127.00 . . . no
C11 C10 H10 127.00 . . . no
N2 C11 H11 125.00 . . . no
C10 C11 H11 125.00 . . . no
C12 C13 H13 120.00 . . . no
C14 C13 H13 120.00 . . . no
C13 C14 H14 120.00 . . . no
C15 C14 H14 120.00 . . . no
C14 C15 H15 120.00 . . . no
C16 C15 H15 120.00 . . . no
C15 C16 H16 120.00 . . . no
C17 C16 H16 120.00 . . . no
C12 C17 H17 119.00 . . . no
C16 C17 H17 120.00 . . . no
C18 C19 H19 120.00 . . . no
C20 C19 H19 120.00 . . . no
C19 C20 H20 120.00 . . . no
C21 C20 H20 120.00 . . . no
C20 C21 H21 120.00 . . . no
C22 C21 H21 120.00 . . . no
C21 C22 H22 120.00 . . . no
C23 C22 H22 120.00 . . . no
C18 C23 H23 120.00 . . . no
C22 C23 H23 120.00 . . . no
P1 C24 H24A 108.00 . . . no
P1 C24 H24B 108.00 . . . no
C25 C24 H24A 108.00 . . . no
C25 C24 H24B 108.00 . . . no
H24A C24 H24B 107.00 . . . no
C24 C25 H25A 108.00 . . . no
C24 C25 H25B 108.00 . . . no
C26 C25 H25A 108.00 . . . no
C26 C25 H25B 108.00 . . . no
H25A C25 H25B 107.00 . . . no
C25 C26 H26A 109.00 . . . no
C25 C26 H26B 109.00 . . . no
C27 C26 H26A 109.00 . . . no
C27 C26 H26B 109.00 . . . no
H26A C26 H26B 108.00 . . . no
P2 C27 H27A 108.00 . . . no
P2 C27 H27B 108.00 . . . no
C26 C27 H27A 108.00 . . . no
C26 C27 H27B 108.00 . . . no
H27A C27 H27B 107.00 . . . no
C28 C29 H29 119.00 . . . no
C30 C29 H29 119.00 . . . no
C29 C30 H30 120.00 . . . no
C31 C30 H30 120.00 . . . no
C30 C31 H31 120.00 . . . no
C32 C31 H31 120.00 . . . no
C31 C32 H32 120.00 . . . no
C33 C32 H32 120.00 . . . no
C28 C33 H33 120.00 . . . no
C32 C33 H33 120.00 . . . no
C34 C35 H35 119.00 . . . no
C36 C35 H35 119.00 . . . no
C35 C36 H36 120.00 . . . no
C37 C36 H36 120.00 . . . no
C36 C37 H37 120.00 . . . no
C38 C37 H37 120.00 . . . no
C37 C38 H38 120.00 . . . no
C39 C38 H38 120.00 . . . no
C34 C39 H39 120.00 . . . no
C38 C39 H39 120.00 . . . no

loop_
_geom_bond_atom_site_label_1
_geom_bond_atom_site_label_2
_geom_bond_distance
_geom_bond_site_symmetry_1
_geom_bond_site_symmetry_2
_geom_bond_publ_flag
Ru1 P1 2.2282(11) . . yes
Ru1 P2 2.2756(11) . . yes
Ru1 O1 2.247(2) . . yes
Ru1 O2 2.233(2) . . yes
Ru1 N2 2.085(3) . . yes
Ru1 C3 2.054(4) . . yes
P1 C12 1.834(3) . . yes
P1 C18 1.840(3) . . yes
P1 C24 1.849(4) . . yes
P2 C27 1.835(4) . . yes
P2 C28 1.836(4) . . yes
P2 C34 1.846(3) . . yes
O1 C1 1.260(4) . . yes
O2 C1 1.278(4) . . yes
N1 N2 1.361(4) . . yes
N1 C8 1.424(5) . . yes
N1 C9 1.352(5) . . yes
N2 C11 1.329(5) . . yes
C1 C2 1.504(5) . . no
C3 C4 1.403(5) . . no
C3 C8 1.418(5) . . no
C4 C5 1.390(5) . . no
C5 C6 1.383(5) . . no
C6 C7 1.395(5) . . no
C7 C8 1.384(5) . . no
C9 C10 1.369(6) . . no
C10 C11 1.400(5) . . no
C12 C13 1.398(5) . . no
C12 C17 1.382(5) . . no
C13 C14 1.392(5) . . no
C14 C15 1.369(5) . . no
C15 C16 1.385(5) . . no
C16 C17 1.394(5) . . no
C18 C19 1.395(5) . . no
C18 C23 1.393(5) . . no
C19 C20 1.388(5) . . no
C20 C21 1.376(5) . . no
C21 C22 1.387(5) . . no
C22 C23 1.387(5) . . no
C24 C25 1.526(5) . . no
C25 C26 1.523(5) . . no
C26 C27 1.546(5) . . no
C28 C29 1.392(5) . . no
C28 C33 1.399(5) . . no
C29 C30 1.376(6) . . no
C30 C31 1.384(5) . . no
C31 C32 1.383(5) . . no
C32 C33 1.387(6) . . no
C34 C35 1.394(5) . . no
C34 C39 1.397(5) . . no
C35 C36 1.386(5) . . no
C36 C37 1.377(5) . . no
C37 C38 1.392(5) . . no
C38 C39 1.386(5) . . no
C2 H2A 0.9800 . . no
C2 H2B 0.9800 . . no
C2 H2C 0.9800 . . no
C4 H4 0.9500 . . no
C5 H5 0.9500 . . no
C6 H6 0.9500 . . no
C7 H7 0.9500 . . no
C9 H9 0.9500 . . no
C10 H10 0.9500 . . no
C11 H11 0.9500 . . no
C13 H13 0.9500 . . no
C14 H14 0.9500 . . no
C15 H15 0.9500 . . no
C16 H16 0.9500 . . no
C17 H17 0.9500 . . no
C19 H19 0.9500 . . no
C20 H20 0.9500 . . no
C21 H21 0.9500 . . no
C22 H22 0.9500 . . no
C23 H23 0.9500 . . no
C24 H24A 0.9900 . . no
C24 H24B 0.9900 . . no
C25 H25A 0.9900 . . no
C25 H25B 0.9900 . . no
C26 H26A 0.9900 . . no
C26 H26B 0.9900 . . no
C27 H27A 0.9900 . . no
C27 H27B 0.9900 . . no
C29 H29 0.9500 . . no
C30 H30 0.9500 . . no
C31 H31 0.9500 . . no
C32 H32 0.9500 . . no
C33 H33 0.9500 . . no
C35 H35 0.9500 . . no
C36 H36 0.9500 . . no
C37 H37 0.9500 . . no
C38 H38 0.9500 . . no
C39 H39 0.9500 . . no

loop_
_geom_hbond_atom_site_label_D
_geom_hbond_atom_site_label_H
_geom_hbond_atom_site_label_A
_geom_hbond_distance_DH
_geom_hbond_distance_HA
_geom_hbond_distance_DA
_geom_hbond_angle_DHA
_geom_hbond_site_symmetry_A
_geom_hbond_publ_flag
C9 H9 O2 0.9500 2.4900 3.345(4) 150.00 3_666 yes
C19 H19 O1 0.9500 2.3300 3.223(4) 156.00 . yes

loop_
_geom_torsion_atom_site_label_1
_geom_torsion_atom_site_label_2
_geom_torsion_atom_site_label_3
_geom_torsion_atom_site_label_4
_geom_torsion
_geom_torsion_site_symmetry_1
_geom_torsion_site_symmetry_2
_geom_torsion_site_symmetry_3
_geom_torsion_site_symmetry_4
_geom_torsion_publ_flag
P2 Ru1 P1 C12 -164.80(14) . . . . no
P2 Ru1 P1 C18 79.93(12) . . . . no
P2 Ru1 P1 C24 -48.03(14) . . . . no
O1 Ru1 P1 C12 101.86(15) . . . . no
O1 Ru1 P1 C18 -13.41(14) . . . . no
O1 Ru1 P1 C24 -141.36(15) . . . . no
N2 Ru1 P1 C12 15.28(16) . . . . no
N2 Ru1 P1 C18 -100.00(15) . . . . no
N2 Ru1 P1 C24 132.05(16) . . . . no
C3 Ru1 P1 C12 -64.06(17) . . . . no
C3 Ru1 P1 C18 -179.34(16) . . . . no
C3 Ru1 P1 C24 52.71(17) . . . . no
P1 Ru1 P2 C27 -7.65(15) . . . . no
P1 Ru1 P2 C28 120.80(13) . . . . no
P1 Ru1 P2 C34 -125.54(12) . . . . no
O1 Ru1 P2 C27 103.58(16) . . . . no
O1 Ru1 P2 C28 -127.97(14) . . . . no
O1 Ru1 P2 C34 -14.31(13) . . . . no
O2 Ru1 P2 C27 162.37(16) . . . . no
O2 Ru1 P2 C28 -69.18(14) . . . . no
O2 Ru1 P2 C34 44.48(13) . . . . no
C3 Ru1 P2 C27 -94.08(18) . . . . no
C3 Ru1 P2 C28 34.37(17) . . . . no
C3 Ru1 P2 C34 148.03(15) . . . . no
P1 Ru1 O1 C1 -173.06(18) . . . . no
P2 Ru1 O1 C1 90.28(19) . . . . no
O2 Ru1 O1 C1 2.53(18) . . . . no
N2 Ru1 O1 C1 -82.2(2) . . . . no
C3 Ru1 O1 C1 -34.8(4) . . . . no
P2 Ru1 O2 C1 -94.53(19) . . . . no
O1 Ru1 O2 C1 -2.50(18) . . . . no
N2 Ru1 O2 C1 86.8(2) . . . . no
C3 Ru1 O2 C1 164.4(2) . . . . no
P1 Ru1 N2 N1 -90.7(2) . . . . no
P1 Ru1 N2 C11 94.1(4) . . . . no
O1 Ru1 N2 N1 158.4(2) . . . . no
O1 Ru1 N2 C11 -16.8(4) . . . . no
O2 Ru1 N2 N1 99.3(2) . . . . no
O2 Ru1 N2 C11 -75.9(4) . . . . no
C3 Ru1 N2 N1 -5.9(2) . . . . no
C3 Ru1 N2 C11 179.0(4) . . . . no
P1 Ru1 C3 C4 -83.2(3) . . . . no
P1 Ru1 C3 C8 97.9(3) . . . . no
P2 Ru1 C3 C4 11.9(4) . . . . no
P2 Ru1 C3 C8 -167.1(2) . . . . no
O1 Ru1 C3 C4 135.4(3) . . . . no
O1 Ru1 C3 C8 -43.5(5) . . . . no
O2 Ru1 C3 C4 103.1(3) . . . . no
O2 Ru1 C3 C8 -75.8(3) . . . . no
N2 Ru1 C3 C4 -176.3(4) . . . . no
N2 Ru1 C3 C8 4.7(2) . . . . no
Ru1 P1 C12 C13 87.6(3) . . . . no
Ru1 P1 C12 C17 -88.9(3) . . . . no
C18 P1 C12 C13 -147.7(3) . . . . no
C18 P1 C12 C17 35.8(3) . . . . no
C24 P1 C12 C13 -42.5(3) . . . . no
C24 P1 C12 C17 141.0(3) . . . . no
Ru1 P1 C18 C19 -1.4(3) . . . . no
Ru1 P1 C18 C23 175.1(2) . . . . no
C12 P1 C18 C19 -123.1(3) . . . . no
C12 P1 C18 C23 53.3(3) . . . . no
C24 P1 C18 C19 135.4(3) . . . . no
C24 P1 C18 C23 -48.2(3) . . . . no
Ru1 P1 C24 C25 80.2(3) . . . . no
C12 P1 C24 C25 -156.5(3) . . . . no
C18 P1 C24 C25 -53.5(3) . . . . no
Ru1 P2 C27 C26 70.4(3) . . . . no
C28 P2 C27 C26 -64.1(3) . . . . no
C34 P2 C27 C26 -165.5(3) . . . . no
Ru1 P2 C28 C29 -161.6(3) . . . . no
Ru1 P2 C28 C33 21.5(3) . . . . no
C27 P2 C28 C29 -24.9(4) . . . . no
C27 P2 C28 C33 158.2(3) . . . . no
C34 P2 C28 C29 77.3(3) . . . . no
C34 P2 C28 C33 -99.7(3) . . . . no
Ru1 P2 C34 C35 -85.0(3) . . . . no
Ru1 P2 C34 C39 93.9(3) . . . . no
C27 P2 C34 C35 144.8(3) . . . . no
C27 P2 C34 C39 -36.2(3) . . . . no
C28 P2 C34 C35 39.7(3) . . . . no
C28 P2 C34 C39 -141.4(3) . . . . no
Ru1 O1 C1 O2 -4.4(3) . . . . no
Ru1 O1 C1 C2 176.1(3) . . . . no
Ru1 O2 C1 O1 4.4(3) . . . . no
Ru1 O2 C1 C2 -176.1(3) . . . . no
C8 N1 N2 Ru1 6.0(4) . . . . no
C8 N1 N2 C11 -177.3(3) . . . . no
C9 N1 N2 Ru1 -176.9(2) . . . . no
C9 N1 N2 C11 -0.2(4) . . . . no
N2 N1 C8 C3 -1.9(4) . . . . no
N2 N1 C8 C7 177.1(3) . . . . no
C9 N1 C8 C3 -178.2(4) . . . . no
C9 N1 C8 C7 0.8(6) . . . . no
N2 N1 C9 C10 0.5(4) . . . . no
C8 N1 C9 C10 177.0(4) . . . . no
Ru1 N2 C11 C10 175.3(3) . . . . no
N1 N2 C11 C10 -0.2(4) . . . . no
Ru1 C3 C4 C5 -177.2(3) . . . . no
C8 C3 C4 C5 1.7(5) . . . . no
Ru1 C3 C8 N1 -3.1(4) . . . . no
Ru1 C3 C8 C7 177.9(3) . . . . no
C4 C3 C8 N1 177.7(3) . . . . no
C4 C3 C8 C7 -1.3(5) . . . . no
C3 C4 C5 C6 -1.0(6) . . . . no
C4 C5 C6 C7 -0.3(6) . . . . no
C5 C6 C7 C8 0.8(6) . . . . no
C6 C7 C8 N1 -178.9(3) . . . . no
C6 C7 C8 C3 0.1(6) . . . . no
N1 C9 C10 C11 -0.6(4) . . . . no
C9 C10 C11 N2 0.5(4) . . . . no
P1 C12 C13 C14 -176.3(3) . . . . no
C17 C12 C13 C14 0.3(5) . . . . no
P1 C12 C17 C16 177.1(3) . . . . no
C13 C12 C17 C16 0.5(5) . . . . no
C12 C13 C14 C15 -1.3(5) . . . . no
C13 C14 C15 C16 1.3(6) . . . . no
C14 C15 C16 C17 -0.5(6) . . . . no
C15 C16 C17 C12 -0.5(6) . . . . no
P1 C18 C19 C20 176.0(3) . . . . no
C23 C18 C19 C20 -0.5(5) . . . . no
P1 C18 C23 C22 -176.1(3) . . . . no
C19 C18 C23 C22 0.3(5) . . . . no
C18 C19 C20 C21 0.3(5) . . . . no
C19 C20 C21 C22 0.1(6) . . . . no
C20 C21 C22 C23 -0.3(6) . . . . no
C21 C22 C23 C18 0.1(5) . . . . no
P1 C24 C25 C26 -71.3(4) . . . . no
C24 C25 C26 C27 79.5(4) . . . . no
C25 C26 C27 P2 -96.6(3) . . . . no
P2 C28 C29 C30 -178.5(3) . . . . no
C33 C28 C29 C30 -1.5(6) . . . . no
P2 C28 C33 C32 178.1(3) . . . . no
C29 C28 C33 C32 1.0(5) . . . . no
C28 C29 C30 C31 0.7(6) . . . . no
C29 C30 C31 C32 0.7(6) . . . . no
C30 C31 C32 C33 -1.2(6) . . . . no
C31 C32 C33 C28 0.4(6) . . . . no
P2 C34 C35 C36 179.0(3) . . . . no
C39 C34 C35 C36 0.0(5) . . . . no
P2 C34 C39 C38 179.4(3) . . . . no
C35 C34 C39 C38 -1.6(5) . . . . no
C34 C35 C36 C37 1.8(6) . . . . no
C35 C36 C37 C38 -2.0(6) . . . . no
C36 C37 C38 C39 0.4(6) . . . . no
C37 C38 C39 C34 1.5(6) . . . . no
